data_7704751
loop_
_publ_author_name
'Gericke, Robert'
'Wagler, J\"org'

_publ_section_title
;
 (2-Pyridyloxy)arsines as ligands in transition metal chemistry: a
 stepwise As(iii) \\rightarrow As(ii) \\rightarrow As(i) reduction.
;
_journal_issue 29
_journal_name_full 'Dalton transactions (Cambridge, England : 2003)'
_journal_page_first 10042
_journal_page_last 10051
_journal_paper_doi 10.1039/d0dt01538e
_journal_volume 49
_journal_year 2020
_chemical_formula_moiety 'C46 H38 As Au Cl2 N2 O2 P2 Ru, C H Cl3'
_chemical_formula_sum 'C47 H39 As Au Cl5 N2 O2 P2 Ru'
_chemical_formula_weight 1275.95
_space_group_crystal_system triclinic
_space_group_IT_number 2
_space_group_name_Hall '-P 1'
_space_group_name_H-M_alt 'P -1'
_atom_sites_solution_hydrogens geom
_audit_creation_method SHELXL-2018/3
_audit_update_record
;
2020-04-04 deposited with the CCDC.	2020-07-03 downloaded from the CCDC.
;
_cell_angle_alpha 97.133(4)
_cell_angle_beta 102.510(4)
_cell_angle_gamma 94.659(4)
_cell_formula_units_Z 2
_cell_length_a 12.3889(6)
_cell_length_b 12.8306(6)
_cell_length_c 15.0564(7)
_cell_measurement_reflns_used 55760
_cell_measurement_temperature 200(2)
_cell_measurement_theta_max 28.38
_cell_measurement_theta_min 2.69
_cell_volume 2303.93(19)
_computing_cell_refinement 'STOE X-AREA'
_computing_data_collection 'STOE X-AREA'
_computing_data_reduction 'STOE X-RED'
_computing_molecular_graphics 'ORTEP32 (Farugia)'
_computing_publication_material 'Ciftab (Sheldrick)'
_computing_structure_refinement 'SHELXL-2018/3 (Sheldrick, 2018)'
_computing_structure_solution 'SHELXS-2013/1 (Sheldrick, 2013)'
_diffrn_ambient_temperature 200(2)
_diffrn_measured_fraction_theta_full 0.999
_diffrn_measured_fraction_theta_max 0.999
_diffrn_measurement_device_type 'Stoe IPDS-2T'
_diffrn_measurement_method 'omega scans'
_diffrn_radiation_monochromator graphite
_diffrn_radiation_source 'fine-focus sealed tube'
_diffrn_radiation_type MoK\a
_diffrn_radiation_wavelength 0.71073
_diffrn_reflns_av_R_equivalents 0.0496
_diffrn_reflns_av_unetI/netI 0.0294
_diffrn_reflns_Laue_measured_fraction_full 0.999
_diffrn_reflns_Laue_measured_fraction_max 0.999
_diffrn_reflns_limit_h_max 16
_diffrn_reflns_limit_h_min -15
_diffrn_reflns_limit_k_max 16
_diffrn_reflns_limit_k_min -16
_diffrn_reflns_limit_l_max 19
_diffrn_reflns_limit_l_min -19
_diffrn_reflns_number 48246
_diffrn_reflns_point_group_measured_fraction_full 0.999
_diffrn_reflns_point_group_measured_fraction_max 0.999
_diffrn_reflns_theta_full 25.242
_diffrn_reflns_theta_max 28.000
_diffrn_reflns_theta_min 2.692
_exptl_absorpt_coefficient_mu 4.622
_exptl_absorpt_correction_T_max 0.9238
_exptl_absorpt_correction_T_min 0.3553
_exptl_absorpt_correction_type integration
_exptl_absorpt_process_details XShape
_exptl_crystal_colour colourless
_exptl_crystal_density_diffrn 1.839
_exptl_crystal_description needle
_exptl_crystal_F_000 1244
_exptl_crystal_size_max 0.420
_exptl_crystal_size_mid 0.200
_exptl_crystal_size_min 0.020
_refine_diff_density_max 1.274
_refine_diff_density_min -1.207
_refine_diff_density_rms 0.122
_refine_ls_extinction_method none
_refine_ls_goodness_of_fit_ref 1.065
_refine_ls_hydrogen_treatment constr
_refine_ls_matrix_type full
_refine_ls_number_parameters 514
_refine_ls_number_reflns 11109
_refine_ls_number_restraints 0
_refine_ls_restrained_S_all 1.065
_refine_ls_R_factor_all 0.0458
_refine_ls_R_factor_gt 0.0333
_refine_ls_shift/su_max 0.001
_refine_ls_shift/su_mean 0.000
_refine_ls_structure_factor_coef Fsqd
_refine_ls_weighting_details 'w=1/[\s^2^(Fo^2^)+(0.0396P)^2^+4.9633P] where P=(Fo^2^+2Fc^2^)/3'
_refine_ls_weighting_scheme calc
_refine_ls_wR_factor_gt 0.0789
_refine_ls_wR_factor_ref 0.0854
_reflns_Friedel_coverage 0.000
_reflns_number_gt 9248
_reflns_number_total 11109
_reflns_threshold_expression 'I > 2\s(I)'
_cod_data_source_file d0dt01538e2.cif
_cod_data_source_block RGP259B01
_cod_depositor_comments 'Adding full bibliography for 7704746--7704751.cif.'
_cod_database_code 7704751
_shelx_shelxl_version_number 2018/3
_shelx_space_group_comment
;
The symmetry employed for this shelxl refinement is uniquely defined
by the following loop, which should always be used as a source of
symmetry information in preference to the above space-group names.
They are only intended as comments.
;
_shelx_estimated_absorpt_t_min 0.247
_shelx_estimated_absorpt_t_max 0.913

loop_
_space_group_symop_operation_xyz
'x, y, z'
'-x, -y, -z'

loop_
_atom_site_label
_atom_site_type_symbol
_atom_site_fract_x
_atom_site_fract_y
_atom_site_fract_z
_atom_site_U_iso_or_equiv
_atom_site_adp_type
_atom_site_occupancy
_atom_site_site_symmetry_order
_atom_site_calc_flag
_atom_site_refinement_flags_posn
_atom_site_refinement_flags_adp
_atom_site_refinement_flags_occupancy
_atom_site_disorder_assembly
_atom_site_disorder_group
Au1 Au 0.41781(2) 0.19889(2) 1.04836(2) 0.02987(5) Uani 1 1 d . . . . .
Ru1 Ru 0.23683(2) 0.22960(2) 0.76838(2) 0.02133(7) Uani 1 1 d . . . . .
As1 As 0.37653(3) 0.22980(3) 0.89616(3) 0.02497(8) Uani 1 1 d . . . . .
Cl1 Cl 0.11136(9) 0.23522(9) 0.61857(7) 0.0353(2) Uani 1 1 d . . . . .
Cl2 Cl 0.45224(10) 0.15921(10) 1.19521(8) 0.0426(3) Uani 1 1 d . . . . .
P1 P 0.16073(8) 0.04952(7) 0.75502(6) 0.02192(18) Uani 1 1 d . . . . .
P2 P 0.12368(8) 0.32608(7) 0.85076(7) 0.02386(19) Uani 1 1 d . . . . .
O1 O 0.4728(2) 0.1503(2) 0.8437(2) 0.0318(6) Uani 1 1 d . . . . .
O2 O 0.4611(3) 0.3557(3) 0.8964(3) 0.0466(8) Uani 1 1 d . . . . .
N1 N 0.3633(3) 0.1708(3) 0.7017(2) 0.0253(6) Uani 1 1 d . . . . .
N2 N 0.3322(3) 0.3774(3) 0.7637(2) 0.0292(7) Uani 1 1 d . . . . .
C1 C 0.4559(3) 0.1406(3) 0.7523(3) 0.0279(8) Uani 1 1 d . . . . .
C2 C 0.5378(4) 0.0988(4) 0.7120(4) 0.0390(10) Uani 1 1 d . . . . .
H2 H 0.599976 0.073880 0.748793 0.047 Uiso 1 1 calc R U . . .
C3 C 0.5278(4) 0.0940(4) 0.6194(4) 0.0438(11) Uani 1 1 d . . . . .
H3 H 0.583063 0.066416 0.591145 0.053 Uiso 1 1 calc R U . . .
C4 C 0.4357(4) 0.1302(4) 0.5673(3) 0.0441(11) Uani 1 1 d . . . . .
H4 H 0.427935 0.129788 0.503103 0.053 Uiso 1 1 calc R U . . .
C5 C 0.3554(4) 0.1668(4) 0.6102(3) 0.0346(9) Uani 1 1 d . . . . .
H5 H 0.291855 0.190236 0.573877 0.041 Uiso 1 1 calc R U . . .
C6 C 0.4300(4) 0.4085(3) 0.8242(4) 0.0379(10) Uani 1 1 d . . . . .
C7 C 0.4997(5) 0.4970(4) 0.8192(5) 0.0534(14) Uani 1 1 d . . . . .
H7 H 0.569331 0.514982 0.862062 0.064 Uiso 1 1 calc R U . . .
C8 C 0.4672(6) 0.5576(4) 0.7521(4) 0.0581(16) Uani 1 1 d . . . . .
H8 H 0.513127 0.619020 0.748000 0.070 Uiso 1 1 calc R U . . .
C9 C 0.3653(6) 0.5278(4) 0.6896(4) 0.0586(16) Uani 1 1 d . . . . .
H9 H 0.340257 0.569048 0.642578 0.070 Uiso 1 1 calc R U . . .
C10 C 0.3016(5) 0.4380(4) 0.6968(3) 0.0407(10) Uani 1 1 d . . . . .
H10 H 0.233022 0.417445 0.653141 0.049 Uiso 1 1 calc R U . . .
C11 C 0.1975(3) -0.0177(3) 0.8584(3) 0.0238(7) Uani 1 1 d . . . . .
C12 C 0.1163(3) -0.0614(3) 0.8986(3) 0.0313(8) Uani 1 1 d . . . . .
H12 H 0.039871 -0.062843 0.869829 0.038 Uiso 1 1 calc R U . . .
C13 C 0.1462(4) -0.1028(4) 0.9803(3) 0.0382(10) Uani 1 1 d . . . . .
H13 H 0.089912 -0.131477 1.007084 0.046 Uiso 1 1 calc R U . . .
C14 C 0.2567(4) -0.1029(3) 1.0230(3) 0.0361(9) Uani 1 1 d . . . . .
H14 H 0.276513 -0.130706 1.079223 0.043 Uiso 1 1 calc R U . . .
C15 C 0.3378(3) -0.0622(3) 0.9831(3) 0.0299(8) Uani 1 1 d . . . . .
H15 H 0.414028 -0.063063 1.011416 0.036 Uiso 1 1 calc R U . . .
C16 C 0.3090(3) -0.0197(3) 0.9015(3) 0.0261(7) Uani 1 1 d . . . . .
H16 H 0.365890 0.008181 0.874856 0.031 Uiso 1 1 calc R U . . .
C17 C 0.0102(3) 0.0087(3) 0.7205(3) 0.0249(7) Uani 1 1 d . . . . .
C18 C -0.0365(4) -0.0852(3) 0.6616(3) 0.0348(9) Uani 1 1 d . . . . .
H18 H 0.009133 -0.126127 0.631380 0.042 Uiso 1 1 calc R U . . .
C19 C -0.1493(4) -0.1184(4) 0.6475(3) 0.0416(10) Uani 1 1 d . . . . .
H19 H -0.180409 -0.181582 0.606982 0.050 Uiso 1 1 calc R U . . .
C20 C -0.2167(4) -0.0604(4) 0.6916(3) 0.0393(10) Uani 1 1 d . . . . .
H20 H -0.293637 -0.083902 0.682085 0.047 Uiso 1 1 calc R U . . .
C21 C -0.1716(4) 0.0313(4) 0.7494(4) 0.0413(10) Uani 1 1 d . . . . .
H21 H -0.217547 0.071459 0.779881 0.050 Uiso 1 1 calc R U . . .
C22 C -0.0586(3) 0.0660(3) 0.7635(3) 0.0332(9) Uani 1 1 d . . . . .
H22 H -0.028539 0.129896 0.803334 0.040 Uiso 1 1 calc R U . . .
C23 C 0.2080(3) -0.0340(3) 0.6652(3) 0.0269(8) Uani 1 1 d . . . . .
C24 C 0.1623(4) -0.0262(4) 0.5736(3) 0.0362(9) Uani 1 1 d . . . . .
H24 H 0.109906 0.022690 0.559108 0.043 Uiso 1 1 calc R U . . .
C25 C 0.1927(5) -0.0895(4) 0.5032(3) 0.0464(12) Uani 1 1 d . . . . .
H25 H 0.158940 -0.085414 0.440905 0.056 Uiso 1 1 calc R U . . .
C26 C 0.2718(5) -0.1581(4) 0.5233(3) 0.0457(12) Uani 1 1 d . . . . .
H26 H 0.293932 -0.199638 0.474987 0.055 Uiso 1 1 calc R U . . .
C27 C 0.3190(4) -0.1665(4) 0.6147(4) 0.0481(12) Uani 1 1 d . . . . .
H27 H 0.373536 -0.213529 0.628818 0.058 Uiso 1 1 calc R U . . .
C28 C 0.2856(4) -0.1049(3) 0.6856(3) 0.0350(9) Uani 1 1 d . . . . .
H28 H 0.316154 -0.111734 0.747917 0.042 Uiso 1 1 calc R U . . .
C29 C 0.1632(3) 0.4691(3) 0.8569(3) 0.0291(8) Uani 1 1 d . . . . .
C30 C 0.1008(4) 0.5303(4) 0.7992(4) 0.0448(11) Uani 1 1 d . . . . .
H30 H 0.032002 0.500172 0.759391 0.054 Uiso 1 1 calc R U . . .
C31 C 0.1394(6) 0.6358(4) 0.8002(5) 0.0614(16) Uani 1 1 d . . . . .
H31 H 0.095812 0.676970 0.761112 0.074 Uiso 1 1 calc R U . . .
C32 C 0.2383(5) 0.6809(4) 0.8560(4) 0.0552(14) Uani 1 1 d . . . . .
H32 H 0.263922 0.752513 0.854913 0.066 Uiso 1 1 calc R U . . .
C33 C 0.3010(4) 0.6219(4) 0.9140(4) 0.0464(12) Uani 1 1 d . . . . .
H33 H 0.369728 0.653000 0.953335 0.056 Uiso 1 1 calc R U . . .
C34 C 0.2634(4) 0.5167(4) 0.9149(3) 0.0372(9) Uani 1 1 d . . . . .
H34 H 0.306460 0.476846 0.955607 0.045 Uiso 1 1 calc R U . . .
C35 C 0.1418(3) 0.3108(3) 0.9730(3) 0.0276(8) Uani 1 1 d . . . . .
C36 C 0.1503(3) 0.2110(3) 0.9977(3) 0.0301(8) Uani 1 1 d . . . . .
H36 H 0.151005 0.153101 0.951974 0.036 Uiso 1 1 calc R U . . .
C37 C 0.1579(4) 0.1936(4) 1.0884(3) 0.0352(9) Uani 1 1 d . . . . .
H37 H 0.162563 0.124394 1.104116 0.042 Uiso 1 1 calc R U . . .
C38 C 0.1585(5) 0.2780(4) 1.1551(3) 0.0461(12) Uani 1 1 d . . . . .
H38 H 0.165322 0.267119 1.217260 0.055 Uiso 1 1 calc R U . . .
C39 C 0.1494(5) 0.3778(4) 1.1319(3) 0.0505(13) Uani 1 1 d . . . . .
H39 H 0.148757 0.435254 1.178050 0.061 Uiso 1 1 calc R U . . .
C40 C 0.1411(5) 0.3952(4) 1.0409(3) 0.0420(11) Uani 1 1 d . . . . .
H40 H 0.135009 0.464358 1.025383 0.050 Uiso 1 1 calc R U . . .
C41 C -0.0300(3) 0.3222(3) 0.8160(3) 0.0286(8) Uani 1 1 d . . . . .
C42 C -0.0956(4) 0.3246(3) 0.8808(4) 0.0383(10) Uani 1 1 d . . . . .
H42 H -0.062098 0.322612 0.943548 0.046 Uiso 1 1 calc R U . . .
C43 C -0.2101(4) 0.3298(4) 0.8542(4) 0.0457(12) Uani 1 1 d . . . . .
H43 H -0.254082 0.330006 0.898677 0.055 Uiso 1 1 calc R U . . .
C44 C -0.2594(4) 0.3348(4) 0.7639(4) 0.0503(13) Uani 1 1 d . . . . .
H44 H -0.337183 0.338925 0.746200 0.060 Uiso 1 1 calc R U . . .
C45 C -0.1960(4) 0.3336(5) 0.6993(4) 0.0522(14) Uani 1 1 d . . . . .
H45 H -0.230079 0.338283 0.637168 0.063 Uiso 1 1 calc R U . . .
C46 C -0.0824(4) 0.3257(4) 0.7241(3) 0.0412(11) Uani 1 1 d . . . . .
H46 H -0.039994 0.322749 0.678525 0.049 Uiso 1 1 calc R U . . .

loop_
_atom_site_aniso_label
_atom_site_aniso_U_11
_atom_site_aniso_U_22
_atom_site_aniso_U_33
_atom_site_aniso_U_23
_atom_site_aniso_U_13
_atom_site_aniso_U_12
Au1 0.02761(8) 0.03202(8) 0.02740(8) 0.00101(6) 0.00164(6) 0.00594(6)
Ru1 0.02160(14) 0.02123(13) 0.02256(14) 0.00485(10) 0.00609(11) 0.00531(10)
As1 0.02208(17) 0.02399(18) 0.02744(19) 0.00285(14) 0.00291(15) 0.00326(14)
Cl1 0.0361(5) 0.0462(6) 0.0263(5) 0.0107(4) 0.0059(4) 0.0157(4)
Cl2 0.0456(6) 0.0504(6) 0.0295(5) 0.0091(5) 0.0010(5) 0.0084(5)
P1 0.0207(4) 0.0231(4) 0.0226(4) 0.0034(3) 0.0054(3) 0.0050(3)
P2 0.0253(4) 0.0220(4) 0.0253(5) 0.0036(3) 0.0068(4) 0.0054(3)
O1 0.0245(13) 0.0403(16) 0.0345(15) 0.0109(12) 0.0095(12) 0.0103(12)
O2 0.0343(17) 0.0327(16) 0.066(2) 0.0126(16) -0.0032(16) -0.0062(13)
N1 0.0235(15) 0.0274(16) 0.0279(16) 0.0049(12) 0.0108(13) 0.0057(12)
N2 0.0342(17) 0.0222(15) 0.0363(18) 0.0064(13) 0.0173(15) 0.0040(13)
C1 0.0234(18) 0.0278(18) 0.035(2) 0.0058(15) 0.0115(16) 0.0014(14)
C2 0.0240(19) 0.044(2) 0.052(3) 0.005(2) 0.0140(19) 0.0097(17)
C3 0.038(2) 0.047(3) 0.052(3) 0.000(2) 0.026(2) 0.009(2)
C4 0.044(3) 0.055(3) 0.038(2) 0.003(2) 0.021(2) 0.008(2)
C5 0.035(2) 0.041(2) 0.030(2) 0.0059(17) 0.0107(17) 0.0090(18)
C6 0.037(2) 0.027(2) 0.054(3) 0.0071(19) 0.017(2) 0.0032(17)
C7 0.046(3) 0.035(2) 0.081(4) 0.003(3) 0.026(3) -0.006(2)
C8 0.082(4) 0.031(2) 0.073(4) 0.011(2) 0.047(4) -0.004(3)
C9 0.094(5) 0.035(3) 0.059(3) 0.021(2) 0.039(3) 0.003(3)
C10 0.058(3) 0.030(2) 0.041(2) 0.0105(18) 0.022(2) 0.008(2)
C11 0.0276(18) 0.0216(16) 0.0231(17) 0.0030(13) 0.0068(14) 0.0058(14)
C12 0.0275(19) 0.036(2) 0.034(2) 0.0137(17) 0.0101(16) 0.0082(16)
C13 0.039(2) 0.045(2) 0.038(2) 0.018(2) 0.0154(19) 0.0083(19)
C14 0.044(2) 0.035(2) 0.032(2) 0.0127(17) 0.0079(19) 0.0109(18)
C15 0.031(2) 0.0257(18) 0.030(2) 0.0026(15) 0.0000(16) 0.0068(15)
C16 0.0290(18) 0.0216(17) 0.0290(19) 0.0048(14) 0.0077(15) 0.0062(14)
C17 0.0221(17) 0.0265(18) 0.0262(18) 0.0057(14) 0.0039(14) 0.0043(14)
C18 0.029(2) 0.034(2) 0.037(2) -0.0040(17) 0.0022(17) 0.0034(16)
C19 0.035(2) 0.038(2) 0.044(3) 0.000(2) 0.000(2) -0.0067(18)
C20 0.0240(19) 0.052(3) 0.042(2) 0.015(2) 0.0055(18) 0.0014(18)
C21 0.026(2) 0.048(3) 0.051(3) 0.007(2) 0.0112(19) 0.0078(19)
C22 0.028(2) 0.032(2) 0.039(2) 0.0027(17) 0.0087(17) 0.0056(16)
C23 0.0284(18) 0.0249(17) 0.0256(18) -0.0012(14) 0.0062(15) -0.0008(14)
C24 0.044(2) 0.039(2) 0.026(2) 0.0049(17) 0.0093(18) 0.0080(19)
C25 0.068(3) 0.044(3) 0.026(2) -0.0005(19) 0.013(2) 0.000(2)
C26 0.061(3) 0.042(3) 0.033(2) -0.0109(19) 0.021(2) 0.003(2)
C27 0.048(3) 0.046(3) 0.049(3) -0.010(2) 0.015(2) 0.018(2)
C28 0.035(2) 0.035(2) 0.033(2) -0.0056(17) 0.0071(18) 0.0106(17)
C29 0.036(2) 0.0217(17) 0.032(2) 0.0010(15) 0.0143(17) 0.0051(15)
C30 0.050(3) 0.031(2) 0.057(3) 0.013(2) 0.011(2) 0.013(2)
C31 0.075(4) 0.032(3) 0.082(4) 0.022(3) 0.018(3) 0.017(3)
C32 0.077(4) 0.025(2) 0.066(4) -0.001(2) 0.028(3) -0.001(2)
C33 0.046(3) 0.042(3) 0.047(3) -0.013(2) 0.019(2) -0.013(2)
C34 0.038(2) 0.037(2) 0.035(2) -0.0018(18) 0.0119(19) -0.0004(18)
C35 0.0277(19) 0.0298(19) 0.0278(19) 0.0029(15) 0.0113(16) 0.0071(15)
C36 0.034(2) 0.031(2) 0.029(2) 0.0059(16) 0.0139(17) 0.0075(16)
C37 0.036(2) 0.040(2) 0.036(2) 0.0151(18) 0.0130(18) 0.0074(18)
C38 0.057(3) 0.057(3) 0.027(2) 0.011(2) 0.011(2) 0.007(2)
C39 0.078(4) 0.046(3) 0.032(2) 0.000(2) 0.025(2) 0.010(3)
C40 0.063(3) 0.033(2) 0.034(2) 0.0039(18) 0.020(2) 0.011(2)
C41 0.0255(18) 0.0230(17) 0.038(2) 0.0020(15) 0.0084(16) 0.0054(14)
C42 0.037(2) 0.031(2) 0.052(3) 0.0091(19) 0.019(2) 0.0091(17)
C43 0.038(2) 0.033(2) 0.074(4) 0.007(2) 0.028(3) 0.0069(19)
C44 0.028(2) 0.038(2) 0.078(4) -0.006(2) 0.005(2) 0.0057(19)
C45 0.039(3) 0.062(3) 0.047(3) -0.012(2) -0.003(2) 0.015(2)
C46 0.034(2) 0.046(3) 0.040(2) -0.006(2) 0.0065(19) 0.0109(19)

loop_
_atom_type_symbol
_atom_type_description
_atom_type_scat_dispersion_real
_atom_type_scat_dispersion_imag
_atom_type_scat_source
C C 0.0033 0.0016 'International Tables Vol C Tables 4.2.6.8 and 6.1.1.4'
H H 0.0000 0.0000 'International Tables Vol C Tables 4.2.6.8 and 6.1.1.4'
N N 0.0061 0.0033 'International Tables Vol C Tables 4.2.6.8 and 6.1.1.4'
O O 0.0106 0.0060 'International Tables Vol C Tables 4.2.6.8 and 6.1.1.4'
P P 0.1023 0.0942 'International Tables Vol C Tables 4.2.6.8 and 6.1.1.4'
Cl Cl 0.1484 0.1585 'International Tables Vol C Tables 4.2.6.8 and 6.1.1.4'
As As 0.0499 2.0058 'International Tables Vol C Tables 4.2.6.8 and 6.1.1.4'
Ru Ru -1.2594 0.8363 'International Tables Vol C Tables 4.2.6.8 and 6.1.1.4'
Au Au -2.0133 8.8022 'International Tables Vol C Tables 4.2.6.8 and 6.1.1.4'

loop_
_geom_angle_atom_site_label_1
_geom_angle_atom_site_label_2
_geom_angle_atom_site_label_3
_geom_angle
_geom_angle_site_symmetry_1
_geom_angle_site_symmetry_3
_geom_angle_publ_flag
Cl2 Au1 As1 176.67(3) . . ?
N2 Ru1 N1 79.79(12) . . ?
N2 Ru1 As1 81.57(10) . . ?
N1 Ru1 As1 80.88(9) . . ?
N2 Ru1 P2 89.12(9) . . ?
N1 Ru1 P2 168.35(9) . . ?
As1 Ru1 P2 94.06(3) . . ?
N2 Ru1 P1 166.90(9) . . ?
N1 Ru1 P1 87.13(9) . . ?
As1 Ru1 P1 97.12(3) . . ?
P2 Ru1 P1 103.97(3) . . ?
N2 Ru1 Cl1 92.39(10) . . ?
N1 Ru1 Cl1 91.13(9) . . ?
As1 Ru1 Cl1 170.70(3) . . ?
P2 Ru1 Cl1 92.90(4) . . ?
P1 Ru1 Cl1 87.15(4) . . ?
O2 As1 O1 92.23(15) . . ?
O2 As1 Ru1 100.48(11) . . ?
O1 As1 Ru1 99.78(9) . . ?
O2 As1 Au1 104.92(12) . . ?
O1 As1 Au1 102.87(9) . . ?
Ru1 As1 Au1 144.98(2) . . ?
C17 P1 C23 100.27(18) . . ?
C17 P1 C11 99.96(17) . . ?
C23 P1 C11 104.06(17) . . ?
C17 P1 Ru1 122.07(12) . . ?
C23 P1 Ru1 110.67(13) . . ?
C11 P1 Ru1 117.20(12) . . ?
C35 P2 C29 102.26(18) . . ?
C35 P2 C41 100.56(19) . . ?
C29 P2 C41 99.63(18) . . ?
C35 P2 Ru1 116.02(12) . . ?
C29 P2 Ru1 109.34(13) . . ?
C41 P2 Ru1 125.69(13) . . ?
C1 O1 As1 116.0(2) . . ?
C6 O2 As1 117.2(3) . . ?
C1 N1 C5 117.5(3) . . ?
C1 N1 Ru1 119.9(3) . . ?
C5 N1 Ru1 122.5(3) . . ?
C6 N2 C10 117.0(4) . . ?
C6 N2 Ru1 120.3(3) . . ?
C10 N2 Ru1 122.4(3) . . ?
O1 C1 N1 120.5(3) . . ?
O1 C1 C2 117.6(4) . . ?
N1 C1 C2 121.9(4) . . ?
C3 C2 C1 119.7(4) . . ?
C3 C2 H2 120.2 . . ?
C1 C2 H2 120.2 . . ?
C2 C3 C4 118.8(4) . . ?
C2 C3 H3 120.6 . . ?
C4 C3 H3 120.6 . . ?
C5 C4 C3 119.0(5) . . ?
C5 C4 H4 120.5 . . ?
C3 C4 H4 120.5 . . ?
N1 C5 C4 122.9(4) . . ?
N1 C5 H5 118.6 . . ?
C4 C5 H5 118.6 . . ?
N2 C6 O2 119.7(4) . . ?
N2 C6 C7 122.9(5) . . ?
O2 C6 C7 117.3(5) . . ?
C8 C7 C6 119.3(6) . . ?
C8 C7 H7 120.4 . . ?
C6 C7 H7 120.4 . . ?
C7 C8 C9 118.7(5) . . ?
C7 C8 H8 120.6 . . ?
C9 C8 H8 120.6 . . ?
C10 C9 C8 119.2(5) . . ?
C10 C9 H9 120.4 . . ?
C8 C9 H9 120.4 . . ?
N2 C10 C9 122.9(5) . . ?
N2 C10 H10 118.6 . . ?
C9 C10 H10 118.6 . . ?
C12 C11 C16 117.9(4) . . ?
C12 C11 P1 121.9(3) . . ?
C16 C11 P1 120.1(3) . . ?
C13 C12 C11 120.6(4) . . ?
C13 C12 H12 119.7 . . ?
C11 C12 H12 119.7 . . ?
C14 C13 C12 120.9(4) . . ?
C14 C13 H13 119.5 . . ?
C12 C13 H13 119.5 . . ?
C15 C14 C13 119.1(4) . . ?
C15 C14 H14 120.5 . . ?
C13 C14 H14 120.5 . . ?
C14 C15 C16 120.6(4) . . ?
C14 C15 H15 119.7 . . ?
C16 C15 H15 119.7 . . ?
C15 C16 C11 120.8(4) . . ?
C15 C16 H16 119.6 . . ?
C11 C16 H16 119.6 . . ?
C22 C17 C18 118.3(4) . . ?
C22 C17 P1 118.2(3) . . ?
C18 C17 P1 123.0(3) . . ?
C19 C18 C17 120.1(4) . . ?
C19 C18 H18 119.9 . . ?
C17 C18 H18 119.9 . . ?
C20 C19 C18 120.7(4) . . ?
C20 C19 H19 119.6 . . ?
C18 C19 H19 119.6 . . ?
C21 C20 C19 119.4(4) . . ?
C21 C20 H20 120.3 . . ?
C19 C20 H20 120.3 . . ?
C20 C21 C22 120.4(4) . . ?
C20 C21 H21 119.8 . . ?
C22 C21 H21 119.8 . . ?
C17 C22 C21 121.0(4) . . ?
C17 C22 H22 119.5 . . ?
C21 C22 H22 119.5 . . ?
C28 C23 C24 119.3(4) . . ?
C28 C23 P1 122.5(3) . . ?
C24 C23 P1 118.2(3) . . ?
C25 C24 C23 120.6(4) . . ?
C25 C24 H24 119.7 . . ?
C23 C24 H24 119.7 . . ?
C26 C25 C24 120.3(4) . . ?
C26 C25 H25 119.9 . . ?
C24 C25 H25 119.9 . . ?
C25 C26 C27 119.9(4) . . ?
C25 C26 H26 120.0 . . ?
C27 C26 H26 120.0 . . ?
C26 C27 C28 119.7(4) . . ?
C26 C27 H27 120.2 . . ?
C28 C27 H27 120.2 . . ?
C23 C28 C27 120.3(4) . . ?
C23 C28 H28 119.9 . . ?
C27 C28 H28 119.9 . . ?
C30 C29 C34 118.1(4) . . ?
C30 C29 P2 122.0(3) . . ?
C34 C29 P2 119.7(3) . . ?
C29 C30 C31 120.0(5) . . ?
C29 C30 H30 120.0 . . ?
C31 C30 H30 120.0 . . ?
C32 C31 C30 121.4(5) . . ?
C32 C31 H31 119.3 . . ?
C30 C31 H31 119.3 . . ?
C31 C32 C33 119.5(5) . . ?
C31 C32 H32 120.2 . . ?
C33 C32 H32 120.2 . . ?
C32 C33 C34 120.0(5) . . ?
C32 C33 H33 120.0 . . ?
C34 C33 H33 120.0 . . ?
C33 C34 C29 121.0(5) . . ?
C33 C34 H34 119.5 . . ?
C29 C34 H34 119.5 . . ?
C36 C35 C40 118.7(4) . . ?
C36 C35 P2 118.7(3) . . ?
C40 C35 P2 122.5(3) . . ?
C35 C36 C37 121.3(4) . . ?
C35 C36 H36 119.3 . . ?
C37 C36 H36 119.3 . . ?
C38 C37 C36 119.3(4) . . ?
C38 C37 H37 120.3 . . ?
C36 C37 H37 120.3 . . ?
C39 C38 C37 120.3(4) . . ?
C39 C38 H38 119.9 . . ?
C37 C38 H38 119.9 . . ?
C38 C39 C40 120.5(4) . . ?
C38 C39 H39 119.8 . . ?
C40 C39 H39 119.8 . . ?
C35 C40 C39 119.9(4) . . ?
C35 C40 H40 120.1 . . ?
C39 C40 H40 120.1 . . ?
C42 C41 C46 118.0(4) . . ?
C42 C41 P2 121.5(3) . . ?
C46 C41 P2 120.3(3) . . ?
C43 C42 C41 120.6(5) . . ?
C43 C42 H42 119.7 . . ?
C41 C42 H42 119.7 . . ?
C44 C43 C42 120.3(5) . . ?
C44 C43 H43 119.9 . . ?
C42 C43 H43 119.9 . . ?
C43 C44 C45 119.9(5) . . ?
C43 C44 H44 120.0 . . ?
C45 C44 H44 120.0 . . ?
C44 C45 C46 120.5(5) . . ?
C44 C45 H45 119.7 . . ?
C46 C45 H45 119.7 . . ?
C45 C46 C41 120.6(5) . . ?
C45 C46 H46 119.7 . . ?
C41 C46 H46 119.7 . . ?

loop_
_geom_bond_atom_site_label_1
_geom_bond_atom_site_label_2
_geom_bond_distance
_geom_bond_site_symmetry_2
_geom_bond_publ_flag
Au1 Cl2 2.2882(11) . ?
Au1 As1 2.3284(4) . ?
Ru1 N2 2.168(3) . ?
Ru1 N1 2.172(3) . ?
Ru1 As1 2.2919(5) . ?
Ru1 P2 2.3852(10) . ?
Ru1 P1 2.3910(10) . ?
Ru1 Cl1 2.4594(10) . ?
As1 O2 1.852(3) . ?
As1 O1 1.869(3) . ?
P1 C17 1.837(4) . ?
P1 C23 1.846(4) . ?
P1 C11 1.861(4) . ?
P2 C35 1.842(4) . ?
P2 C29 1.846(4) . ?
P2 C41 1.857(4) . ?
O1 C1 1.334(5) . ?
O2 C6 1.353(6) . ?
N1 C1 1.347(5) . ?
N1 C5 1.355(5) . ?
N2 C6 1.346(6) . ?
N2 C10 1.356(6) . ?
C1 C2 1.400(6) . ?
C2 C3 1.366(7) . ?
C2 H2 0.9500 . ?
C3 C4 1.386(7) . ?
C3 H3 0.9500 . ?
C4 C5 1.380(6) . ?
C4 H4 0.9500 . ?
C5 H5 0.9500 . ?
C6 C7 1.389(6) . ?
C7 C8 1.363(9) . ?
C7 H7 0.9500 . ?
C8 C9 1.395(9) . ?
C8 H8 0.9500 . ?
C9 C10 1.372(7) . ?
C9 H9 0.9500 . ?
C10 H10 0.9500 . ?
C11 C12 1.396(6) . ?
C11 C16 1.398(5) . ?
C12 C13 1.389(6) . ?
C12 H12 0.9500 . ?
C13 C14 1.380(6) . ?
C13 H13 0.9500 . ?
C14 C15 1.378(6) . ?
C14 H14 0.9500 . ?
C15 C16 1.393(5) . ?
C15 H15 0.9500 . ?
C16 H16 0.9500 . ?
C17 C22 1.381(6) . ?
C17 C18 1.405(6) . ?
C18 C19 1.390(6) . ?
C18 H18 0.9500 . ?
C19 C20 1.383(7) . ?
C19 H19 0.9500 . ?
C20 C21 1.371(7) . ?
C20 H20 0.9500 . ?
C21 C22 1.397(6) . ?
C21 H21 0.9500 . ?
C22 H22 0.9500 . ?
C23 C28 1.388(6) . ?
C23 C24 1.391(6) . ?
C24 C25 1.391(6) . ?
C24 H24 0.9500 . ?
C25 C26 1.380(8) . ?
C25 H25 0.9500 . ?
C26 C27 1.394(7) . ?
C26 H26 0.9500 . ?
C27 C28 1.405(6) . ?
C27 H27 0.9500 . ?
C28 H28 0.9500 . ?
C29 C30 1.394(6) . ?
C29 C34 1.397(6) . ?
C30 C31 1.396(7) . ?
C30 H30 0.9500 . ?
C31 C32 1.365(9) . ?
C31 H31 0.9500 . ?
C32 C33 1.380(8) . ?
C32 H32 0.9500 . ?
C33 C34 1.395(7) . ?
C33 H33 0.9500 . ?
C34 H34 0.9500 . ?
C35 C36 1.383(6) . ?
C35 C40 1.396(6) . ?
C36 C37 1.396(6) . ?
C36 H36 0.9500 . ?
C37 C38 1.381(7) . ?
C37 H37 0.9500 . ?
C38 C39 1.375(7) . ?
C38 H38 0.9500 . ?
C39 C40 1.399(7) . ?
C39 H39 0.9500 . ?
C40 H40 0.9500 . ?
C41 C42 1.399(6) . ?
C41 C46 1.403(6) . ?
C42 C43 1.397(7) . ?
C42 H42 0.9500 . ?
C43 C44 1.376(8) . ?
C43 H43 0.9500 . ?
C44 C45 1.377(8) . ?
C44 H44 0.9500 . ?
C45 C46 1.391(7) . ?
C45 H45 0.9500 . ?
C46 H46 0.9500 . ?

loop_
_geom_torsion_atom_site_label_1
_geom_torsion_atom_site_label_2
_geom_torsion_atom_site_label_3
_geom_torsion_atom_site_label_4
_geom_torsion
_geom_torsion_site_symmetry_1
_geom_torsion_site_symmetry_2
_geom_torsion_site_symmetry_3
_geom_torsion_site_symmetry_4
_geom_torsion_publ_flag
O2 As1 O1 C1 -83.7(3) . . . . ?
Ru1 As1 O1 C1 17.3(3) . . . . ?
Au1 As1 O1 C1 170.4(3) . . . . ?
O1 As1 O2 C6 95.1(3) . . . . ?
Ru1 As1 O2 C6 -5.3(3) . . . . ?
Au1 As1 O2 C6 -161.0(3) . . . . ?
As1 O1 C1 N1 -11.1(5) . . . . ?
As1 O1 C1 C2 168.5(3) . . . . ?
C5 N1 C1 O1 174.8(4) . . . . ?
Ru1 N1 C1 O1 -2.6(5) . . . . ?
C5 N1 C1 C2 -4.8(6) . . . . ?
Ru1 N1 C1 C2 177.7(3) . . . . ?
O1 C1 C2 C3 -175.6(4) . . . . ?
N1 C1 C2 C3 4.1(7) . . . . ?
C1 C2 C3 C4 -0.5(7) . . . . ?
C2 C3 C4 C5 -2.0(8) . . . . ?
C1 N1 C5 C4 2.2(6) . . . . ?
Ru1 N1 C5 C4 179.6(4) . . . . ?
C3 C4 C5 N1 1.2(8) . . . . ?
C10 N2 C6 O2 175.1(4) . . . . ?
Ru1 N2 C6 O2 -9.7(6) . . . . ?
C10 N2 C6 C7 -1.5(7) . . . . ?
Ru1 N2 C6 C7 173.7(4) . . . . ?
As1 O2 C6 N2 9.8(6) . . . . ?
As1 O2 C6 C7 -173.4(4) . . . . ?
N2 C6 C7 C8 2.2(8) . . . . ?
O2 C6 C7 C8 -174.5(5) . . . . ?
C6 C7 C8 C9 -1.0(8) . . . . ?
C7 C8 C9 C10 -0.7(9) . . . . ?
C6 N2 C10 C9 -0.3(7) . . . . ?
Ru1 N2 C10 C9 -175.4(4) . . . . ?
C8 C9 C10 N2 1.4(8) . . . . ?
C17 P1 C11 C12 -12.5(4) . . . . ?
C23 P1 C11 C12 -115.8(3) . . . . ?
Ru1 P1 C11 C12 121.7(3) . . . . ?
C17 P1 C11 C16 171.7(3) . . . . ?
C23 P1 C11 C16 68.3(3) . . . . ?
Ru1 P1 C11 C16 -54.2(3) . . . . ?
C16 C11 C12 C13 1.7(6) . . . . ?
P1 C11 C12 C13 -174.3(3) . . . . ?
C11 C12 C13 C14 -0.8(7) . . . . ?
C12 C13 C14 C15 -0.7(7) . . . . ?
C13 C14 C15 C16 1.1(6) . . . . ?
C14 C15 C16 C11 -0.1(6) . . . . ?
C12 C11 C16 C15 -1.3(5) . . . . ?
P1 C11 C16 C15 174.8(3) . . . . ?
C23 P1 C17 C22 -170.3(3) . . . . ?
C11 P1 C17 C22 83.3(3) . . . . ?
Ru1 P1 C17 C22 -47.8(4) . . . . ?
C23 P1 C17 C18 18.2(4) . . . . ?
C11 P1 C17 C18 -88.2(4) . . . . ?
Ru1 P1 C17 C18 140.6(3) . . . . ?
C22 C17 C18 C19 0.2(6) . . . . ?
P1 C17 C18 C19 171.8(4) . . . . ?
C17 C18 C19 C20 -0.7(7) . . . . ?
C18 C19 C20 C21 0.6(7) . . . . ?
C19 C20 C21 C22 0.0(7) . . . . ?
C18 C17 C22 C21 0.4(7) . . . . ?
P1 C17 C22 C21 -171.6(4) . . . . ?
C20 C21 C22 C17 -0.5(7) . . . . ?
C17 P1 C23 C28 -122.4(4) . . . . ?
C11 P1 C23 C28 -19.3(4) . . . . ?
Ru1 P1 C23 C28 107.4(3) . . . . ?
C17 P1 C23 C24 56.5(4) . . . . ?
C11 P1 C23 C24 159.6(3) . . . . ?
Ru1 P1 C23 C24 -73.6(3) . . . . ?
C28 C23 C24 C25 0.8(7) . . . . ?
P1 C23 C24 C25 -178.2(4) . . . . ?
C23 C24 C25 C26 -2.4(8) . . . . ?
C24 C25 C26 C27 1.9(8) . . . . ?
C25 C26 C27 C28 0.1(8) . . . . ?
C24 C23 C28 C27 1.2(7) . . . . ?
P1 C23 C28 C27 -179.8(4) . . . . ?
C26 C27 C28 C23 -1.7(8) . . . . ?
C35 P2 C29 C30 -135.2(4) . . . . ?
C41 P2 C29 C30 -32.1(4) . . . . ?
Ru1 P2 C29 C30 101.3(4) . . . . ?
C35 P2 C29 C34 50.4(4) . . . . ?
C41 P2 C29 C34 153.6(3) . . . . ?
Ru1 P2 C29 C34 -73.1(3) . . . . ?
C34 C29 C30 C31 0.5(7) . . . . ?
P2 C29 C30 C31 -173.9(4) . . . . ?
C29 C30 C31 C32 0.7(9) . . . . ?
C30 C31 C32 C33 -1.1(9) . . . . ?
C31 C32 C33 C34 0.4(8) . . . . ?
C32 C33 C34 C29 0.8(7) . . . . ?
C30 C29 C34 C33 -1.3(7) . . . . ?
P2 C29 C34 C33 173.3(4) . . . . ?
C29 P2 C35 C36 -162.0(3) . . . . ?
C41 P2 C35 C36 95.7(3) . . . . ?
Ru1 P2 C35 C36 -43.1(4) . . . . ?
C29 P2 C35 C40 21.7(4) . . . . ?
C41 P2 C35 C40 -80.7(4) . . . . ?
Ru1 P2 C35 C40 140.6(4) . . . . ?
C40 C35 C36 C37 0.1(6) . . . . ?
P2 C35 C36 C37 -176.4(3) . . . . ?
C35 C36 C37 C38 -1.0(7) . . . . ?
C36 C37 C38 C39 1.4(8) . . . . ?
C37 C38 C39 C40 -1.0(9) . . . . ?
C36 C35 C40 C39 0.3(7) . . . . ?
P2 C35 C40 C39 176.6(4) . . . . ?
C38 C39 C40 C35 0.2(9) . . . . ?
C35 P2 C41 C42 8.8(4) . . . . ?
C29 P2 C41 C42 -95.7(4) . . . . ?
Ru1 P2 C41 C42 141.9(3) . . . . ?
C35 P2 C41 C46 -176.6(3) . . . . ?
C29 P2 C41 C46 78.8(4) . . . . ?
Ru1 P2 C41 C46 -43.5(4) . . . . ?
C46 C41 C42 C43 0.3(6) . . . . ?
P2 C41 C42 C43 175.0(3) . . . . ?
C41 C42 C43 C44 -1.2(7) . . . . ?
C42 C43 C44 C45 0.5(8) . . . . ?
C43 C44 C45 C46 1.1(8) . . . . ?
C44 C45 C46 C41 -2.0(8) . . . . ?
C42 C41 C46 C45 1.3(7) . . . . ?
P2 C41 C46 C45 -173.5(4) . . . . ?
